data_7235209
loop_
_publ_author_name
'Rozhkov, Anton V.'
'Ivanov, Daniil M.'
'Novikov, Alexander S.'
'Ananyev, Ivan V.'
'Bokach, Nadezhda A.'
'Kukushkin, Vadim Yu.'

_publ_section_title
;
 Metal-involving halogen bond Ar--I&#x22EF;[dz2PtII] in a platinum
 acetylacetonate complex
;
_journal_issue 3
_journal_name_full CrystEngComm
_journal_page_first 554
_journal_page_last 563
_journal_paper_doi 10.1039/C9CE01568J
_journal_volume 22
_journal_year 2020
_chemical_formula_moiety 'C6 F3 I3, 2(C5 H7 O2 Pd0.5)'
_chemical_formula_sum 'C16 H14 F3 I3 O4 Pd'
_chemical_formula_weight 814.37
_space_group_crystal_system monoclinic
_space_group_IT_number 14
_space_group_name_Hall '-P 2yn'
_space_group_name_H-M_alt 'P 1 21/n 1'
_atom_sites_solution_hydrogens geom
_atom_sites_solution_primary dual
_audit_creation_date 2019-06-10
_audit_creation_method
;
Olex2 1.2
(compiled 2018.05.29 svn.r3508 for OlexSys, GUI svn.r5506)
;
_audit_update_record
;
2019-08-31 deposited with the CCDC.	2019-11-19 downloaded from the CCDC.
;
_cell_angle_alpha 90
_cell_angle_beta 93.037(3)
_cell_angle_gamma 90
_cell_formula_units_Z 4
_cell_length_a 4.34010(10)
_cell_length_b 16.4262(5)
_cell_length_c 30.1450(11)
_cell_measurement_reflns_used 11405
_cell_measurement_temperature 100(2)
_cell_measurement_theta_max 31.0720
_cell_measurement_theta_min 3.5870
_cell_volume 2146.06(11)
_computing_cell_refinement 'CrysAlisPro 1.171.38.46 (Rigaku OD, 2015)'
_computing_data_collection 'CrysAlisPro 1.171.38.46 (Rigaku OD, 2015)'
_computing_data_reduction 'CrysAlisPro 1.171.38.46 (Rigaku OD, 2015)'
_computing_molecular_graphics 'Olex2 (Dolomanov et al., 2009)'
_computing_publication_material 'Olex2 (Dolomanov et al., 2009)'
_computing_structure_refinement 'ShelXL (Sheldrick, 2015)'
_computing_structure_solution 'ShelXT (Sheldrick, 2015)'
_diffrn_ambient_environment N~2~
_diffrn_ambient_temperature 100(2)
_diffrn_detector 'CCD plate'
_diffrn_detector_area_resol_mean 10.3829
_diffrn_detector_type Atlas
_diffrn_measured_fraction_theta_full 0.997
_diffrn_measured_fraction_theta_max 0.998
_diffrn_measurement_details
;
List of Runs (angles in degrees, time in seconds):

  # Type    Start    End  Width  t~exp~   \w     \q     \k     \f   Frames
#--------------------------------------------------------------------------
  1  \w     45.00  80.00   1.00   60.00    --   16.06  38.00 -90.00   35
  2  \w      1.00  27.00   1.00   60.00    --  -14.18 -99.00  90.00   26
  3  \w    -89.00  17.00   1.00   60.00    --  -14.18 -77.00 -30.00  106
  4  \w     38.00 104.00   1.00   60.00    --   16.06 178.00-150.00   66
  5  \w    -19.00   7.00   1.00   60.00    --  -14.18 -99.00-180.00   26
  6  \w    -65.00   9.00   1.00   60.00    --  -14.18 -38.00-150.00   74
  7  \w     35.00  61.00   1.00   60.00    --   16.06 178.00-120.00   26
  8  \w      5.00  89.00   1.00   60.00    --   16.06  77.00  90.00   84
;
_diffrn_measurement_device 'four-circle diffractometer'
_diffrn_measurement_device_type 'SuperNova, Dual, Cu at zero, Atlas'
_diffrn_measurement_method '\w scans'
_diffrn_orient_matrix_type 'CrysAlisPro convention (1999,Acta A55,543-557)'
_diffrn_orient_matrix_UB_11 -0.0076980000
_diffrn_orient_matrix_UB_12 -0.0217007000
_diffrn_orient_matrix_UB_13 -0.0203649000
_diffrn_orient_matrix_UB_21 0.0495455000
_diffrn_orient_matrix_UB_22 -0.0358985000
_diffrn_orient_matrix_UB_23 0.0113581000
_diffrn_orient_matrix_UB_31 -0.1557932000
_diffrn_orient_matrix_UB_32 -0.0103279000
_diffrn_orient_matrix_UB_33 0.0033076000
_diffrn_radiation_monochromator mirror
_diffrn_radiation_probe x-ray
_diffrn_radiation_type MoK\a
_diffrn_radiation_wavelength 0.71073
_diffrn_reflns_av_R_equivalents 0.0400
_diffrn_reflns_av_unetI/netI 0.0284
_diffrn_reflns_Laue_measured_fraction_full 0.997
_diffrn_reflns_Laue_measured_fraction_max 0.998
_diffrn_reflns_limit_h_max 5
_diffrn_reflns_limit_h_min -4
_diffrn_reflns_limit_k_max 22
_diffrn_reflns_limit_k_min -22
_diffrn_reflns_limit_l_max 40
_diffrn_reflns_limit_l_min -38
_diffrn_reflns_number 25130
_diffrn_reflns_point_group_measured_fraction_full 0.997
_diffrn_reflns_point_group_measured_fraction_max 0.998
_diffrn_reflns_theta_full 25.242
_diffrn_reflns_theta_max 28.497
_diffrn_reflns_theta_min 2.977
_diffrn_source 'micro-focus sealed X-ray tube'
_diffrn_source_type 'SuperNova (Mo) X-ray Source'
_exptl_absorpt_coefficient_mu 5.224
_exptl_absorpt_correction_T_max 1.00000
_exptl_absorpt_correction_T_min 0.47564
_exptl_absorpt_correction_type multi-scan
_exptl_absorpt_process_details
;
CrysAlisPro 1.171.38.46 (Rigaku Oxford Diffraction, 2015)
Empirical absorption correction using spherical harmonics,
 implemented in SCALE3 ABSPACK scaling algorithm.
;
_exptl_crystal_colour colorless
_exptl_crystal_density_diffrn 2.521
_exptl_crystal_description prism
_exptl_crystal_F_000 1496
_exptl_crystal_size_max 0.18
_exptl_crystal_size_mid 0.16
_exptl_crystal_size_min 0.15
_refine_diff_density_max 1.102
_refine_diff_density_min -0.812
_refine_diff_density_rms 0.148
_refine_ls_extinction_method none
_refine_ls_goodness_of_fit_ref 1.176
_refine_ls_hydrogen_treatment constr
_refine_ls_matrix_type full
_refine_ls_number_parameters 251
_refine_ls_number_reflns 5407
_refine_ls_number_restraints 0
_refine_ls_restrained_S_all 1.176
_refine_ls_R_factor_all 0.0388
_refine_ls_R_factor_gt 0.0344
_refine_ls_shift/su_max 0.003
_refine_ls_shift/su_mean 0.000
_refine_ls_structure_factor_coef Fsqd
_refine_ls_weighting_details 'w=1/[\s^2^(Fo^2^)+(0.0100P)^2^+9.5885P] where P=(Fo^2^+2Fc^2^)/3'
_refine_ls_weighting_scheme calc
_refine_ls_wR_factor_gt 0.0618
_refine_ls_wR_factor_ref 0.0633
_reflns_Friedel_coverage 0.000
_reflns_number_gt 4988
_reflns_number_total 5407
_reflns_threshold_expression 'I > 2\s(I)'
_cod_data_source_file c9ce01568j2.cif
_cod_data_source_block rav-235
_cod_depositor_comments
;Adding full bibliography for 7235207--7235212.cif.

 Adding full bibliography for 7235207--7235212.cif.
;
_cod_database_code 7235209
_shelx_shelxl_version_number 2014/7
_chemical_oxdiff_formula 'C16 H14 F4 I2 O4 Pd1'
_shelx_space_group_comment
;
The symmetry employed for this shelxl refinement is uniquely defined
by the following loop, which should always be used as a source of
symmetry information in preference to the above space-group names.
They are only intended as comments.
;
_reflns_odcompleteness_completeness 99.81
_reflns_odcompleteness_iscentric 1
_reflns_odcompleteness_theta 28.64
_olex2_refinement_description
;
1. Fixed Uiso
 At 1.2 times of:
  All C(H) groups
 At 1.5 times of:
  All C(H,H,H) groups
2.a Aromatic/amide H refined with riding coordinates:
 C5(H5), C2(H2)
2.b Idealised Me refined as rotating group:
 C4A(H4AA,H4AB,H4AC), C6A(H6AA,H6AB,H6AC), C3A(H3AA,H3AB,H3AC), C1A(H1AA,H1AB,
 H1AC)
;
_olex2_submission_special_instructions 'No special instructions were received'
_oxdiff_exptl_absorpt_empirical_details
;
Empirical correction (ABSPACK) includes:
- Absorption correction using spherical harmonics
- Frame scaling
;
_oxdiff_exptl_absorpt_empirical_full_max 1.653
_oxdiff_exptl_absorpt_empirical_full_min 0.679

loop_
_space_group_symop_operation_xyz
'x, y, z'
'-x+1/2, y+1/2, -z+1/2'
'-x, -y, -z'
'x-1/2, -y-1/2, z-1/2'

loop_
_atom_site_label
_atom_site_type_symbol
_atom_site_fract_x
_atom_site_fract_y
_atom_site_fract_z
_atom_site_U_iso_or_equiv
_atom_site_adp_type
_atom_site_occupancy
_atom_site_site_symmetry_order
_atom_site_calc_flag
_atom_site_refinement_flags_posn
_atom_site_refinement_flags_adp
_atom_site_refinement_flags_occupancy
I2S I 0.27708(6) 0.59876(2) 0.83003(2) 0.01935(7) Uani 1 1 d . . .
I1S I 0.51860(7) 0.60368(2) 0.63440(2) 0.02472(8) Uani 1 1 d . . .
I3S I 0.98493(7) 0.87781(2) 0.75385(2) 0.02714(8) Uani 1 1 d . . .
Pd2 Pd 0.0000 1.0000 0.5000 0.01211(9) Uani 1 2 d S T P
Pd1 Pd 0.5000 0.5000 0.5000 0.01399(9) Uani 1 2 d S T P
F1S F 0.2648(6) 0.55428(14) 0.72741(9) 0.0204(5) Uani 1 1 d . . .
F2S F 0.6614(6) 0.76146(16) 0.82126(9) 0.0250(6) Uani 1 1 d . . .
F3S F 0.8656(6) 0.76374(16) 0.66997(9) 0.0250(6) Uani 1 1 d . . .
O4 O 0.2363(7) 1.09732(17) 0.52075(10) 0.0159(6) Uani 1 1 d . . .
O3 O 0.1815(7) 0.92579(17) 0.54624(10) 0.0160(6) Uani 1 1 d . . .
O1 O 0.3395(7) 0.47593(19) 0.55901(10) 0.0225(7) Uani 1 1 d . . .
O2 O 0.3070(7) 0.40450(19) 0.46937(10) 0.0220(7) Uani 1 1 d . . .
C3S C 0.4653(9) 0.6554(2) 0.77545(13) 0.0134(8) Uani 1 1 d . . .
C5S C 0.7642(10) 0.7660(2) 0.74538(15) 0.0173(9) Uani 1 1 d . . .
C1S C 0.5645(10) 0.6574(3) 0.69670(14) 0.0167(8) Uani 1 1 d . . .
C4 C 0.3897(9) 0.9485(3) 0.57527(14) 0.0146(8) Uani 1 1 d . . .
C6S C 0.7303(10) 0.7287(3) 0.70422(15) 0.0175(8) Uani 1 1 d . . .
C5 C 0.5120(9) 1.0273(3) 0.58001(14) 0.0157(8) Uani 1 1 d . . .
H5 H 0.6583 1.0355 0.6032 0.019 Uiso 1 1 calc R . .
C2S C 0.4315(9) 0.6233(2) 0.73309(13) 0.0135(8) Uani 1 1 d . . .
C4S C 0.6298(10) 0.7273(3) 0.78058(14) 0.0171(8) Uani 1 1 d . . .
C6 C 0.4359(9) 1.0946(2) 0.55332(13) 0.0143(8) Uani 1 1 d . . .
C1 C 0.1596(11) 0.4154(3) 0.56541(16) 0.0218(9) Uani 1 1 d . . .
C3 C 0.1325(10) 0.3546(3) 0.48897(15) 0.0198(9) Uani 1 1 d . . .
C2 C 0.0568(11) 0.3585(3) 0.53345(15) 0.0210(9) Uani 1 1 d . . .
H2 H -0.0774 0.3187 0.5428 0.025 Uiso 1 1 calc R . .
C4A C 0.5057(12) 0.8829(3) 0.60660(16) 0.0255(10) Uani 1 1 d . . .
H4AA H 0.3339 0.8530 0.6171 0.038 Uiso 1 1 calc GR . .
H4AB H 0.6196 0.9072 0.6314 0.038 Uiso 1 1 calc GR . .
H4AC H 0.6377 0.8466 0.5914 0.038 Uiso 1 1 calc GR . .
C6A C 0.6004(10) 1.1746(3) 0.56205(15) 0.0186(9) Uani 1 1 d . . .
H6AA H 0.7347 1.1855 0.5385 0.028 Uiso 1 1 calc GR . .
H6AB H 0.7196 1.1715 0.5898 0.028 Uiso 1 1 calc GR . .
H6AC H 0.4512 1.2175 0.5635 0.028 Uiso 1 1 calc GR . .
C3A C -0.0004(11) 0.2861(3) 0.46097(16) 0.0228(9) Uani 1 1 d . . .
H3AA H -0.2215 0.2877 0.4610 0.034 Uiso 1 1 calc GR . .
H3AB H 0.0726 0.2351 0.4730 0.034 Uiso 1 1 calc GR . .
H3AC H 0.0629 0.2918 0.4311 0.034 Uiso 1 1 calc GR . .
C1A C 0.0624(13) 0.4055(3) 0.61216(16) 0.0283(11) Uani 1 1 d . . .
H1AA H 0.2396 0.3930 0.6314 0.042 Uiso 1 1 calc GR . .
H1AB H -0.0847 0.3620 0.6133 0.042 Uiso 1 1 calc GR . .
H1AC H -0.0299 0.4552 0.6218 0.042 Uiso 1 1 calc GR . .

loop_
_atom_site_aniso_label
_atom_site_aniso_U_11
_atom_site_aniso_U_22
_atom_site_aniso_U_33
_atom_site_aniso_U_23
_atom_site_aniso_U_13
_atom_site_aniso_U_12
I2S 0.01797(13) 0.02498(14) 0.01513(13) 0.00489(11) 0.00128(10) 0.00329(11)
I1S 0.02978(16) 0.03128(16) 0.01275(14) -0.00484(12) -0.00211(11) 0.00383(13)
I3S 0.02230(14) 0.01476(14) 0.0436(2) -0.00011(13) -0.00574(13) -0.00295(11)
Pd2 0.01332(19) 0.01108(19) 0.0119(2) 0.00033(16) -0.00016(16) -0.00060(16)
Pd1 0.0195(2) 0.0132(2) 0.0093(2) -0.00057(16) 0.00089(16) -0.00373(17)
F1S 0.0237(13) 0.0131(12) 0.0239(14) -0.0010(10) -0.0034(11) -0.0044(10)
F2S 0.0338(15) 0.0242(14) 0.0165(13) -0.0096(11) -0.0030(11) -0.0005(12)
F3S 0.0278(14) 0.0260(14) 0.0213(14) 0.0101(11) 0.0021(11) 0.0001(12)
O4 0.0182(14) 0.0139(13) 0.0155(14) -0.0002(11) 0.0005(11) -0.0022(12)
O3 0.0186(14) 0.0146(14) 0.0142(14) 0.0029(11) -0.0032(12) -0.0012(12)
O1 0.0294(17) 0.0232(16) 0.0150(15) 0.0002(13) 0.0032(13) -0.0082(14)
O2 0.0286(17) 0.0179(15) 0.0199(16) -0.0032(13) 0.0029(13) -0.0050(13)
C3S 0.0128(18) 0.0163(19) 0.0111(19) 0.0056(15) -0.0007(15) 0.0036(15)
C5S 0.0156(19) 0.0119(19) 0.024(2) 0.0010(16) -0.0046(17) 0.0046(16)
C1S 0.0168(19) 0.019(2) 0.014(2) -0.0041(16) -0.0034(16) 0.0033(17)
C4 0.0139(18) 0.0169(19) 0.0129(19) 0.0007(16) 0.0017(15) 0.0042(16)
C6S 0.0170(19) 0.016(2) 0.019(2) 0.0063(17) -0.0021(17) 0.0030(16)
C5 0.0144(18) 0.019(2) 0.0136(19) -0.0016(16) -0.0016(15) -0.0017(16)
C2S 0.0140(18) 0.0146(18) 0.0109(19) -0.0021(15) -0.0076(15) 0.0017(15)
C4S 0.021(2) 0.017(2) 0.013(2) -0.0008(16) -0.0027(17) 0.0053(17)
C6 0.0160(18) 0.0160(19) 0.0111(18) -0.0037(16) 0.0037(15) -0.0005(16)
C1 0.028(2) 0.016(2) 0.022(2) 0.0033(17) -0.0005(19) 0.0012(18)
C3 0.023(2) 0.0133(19) 0.023(2) 0.0038(17) -0.0048(18) -0.0007(17)
C2 0.029(2) 0.0123(19) 0.022(2) 0.0020(17) 0.0012(19) -0.0060(18)
C4A 0.031(2) 0.021(2) 0.024(2) 0.0029(19) -0.006(2) 0.001(2)
C6A 0.018(2) 0.018(2) 0.019(2) -0.0010(17) 0.0001(17) -0.0031(17)
C3A 0.031(2) 0.016(2) 0.022(2) -0.0038(18) 0.0008(19) -0.0052(19)
C1A 0.043(3) 0.024(2) 0.019(2) 0.0001(19) 0.010(2) -0.009(2)

loop_
_atom_type_symbol
_atom_type_description
_atom_type_scat_dispersion_real
_atom_type_scat_dispersion_imag
_atom_type_scat_source
C C 0.0033 0.0016 'International Tables Vol C Tables 4.2.6.8 and 6.1.1.4'
H H 0.0000 0.0000 'International Tables Vol C Tables 4.2.6.8 and 6.1.1.4'
F F 0.0171 0.0103 'International Tables Vol C Tables 4.2.6.8 and 6.1.1.4'
I I -0.4742 1.8119 'International Tables Vol C Tables 4.2.6.8 and 6.1.1.4'
O O 0.0106 0.0060 'International Tables Vol C Tables 4.2.6.8 and 6.1.1.4'
Pd Pd -0.9988 1.0072 'International Tables Vol C Tables 4.2.6.8 and 6.1.1.4'

loop_
_geom_angle_atom_site_label_1
_geom_angle_atom_site_label_2
_geom_angle_atom_site_label_3
_geom_angle
_geom_angle_site_symmetry_1
_geom_angle_site_symmetry_3
O4 Pd2 O4 180.0 . 3_576
O4 Pd2 O3 84.59(12) . 3_576
O4 Pd2 O3 95.41(12) . .
O4 Pd2 O3 84.59(12) 3_576 .
O4 Pd2 O3 95.41(12) 3_576 3_576
O3 Pd2 O3 180.00(12) . 3_576
O1 Pd1 O1 180.00(19) . 3_666
O2 Pd1 O1 95.74(13) . .
O2 Pd1 O1 95.75(13) 3_666 3_666
O2 Pd1 O1 84.26(13) . 3_666
O2 Pd1 O1 84.26(13) 3_666 .
O2 Pd1 O2 180.0 3_666 .
C6 O4 Pd2 122.3(3) . .
C4 O3 Pd2 122.8(3) . .
C1 O1 Pd1 122.3(3) . .
C3 O2 Pd1 122.5(3) . .
C2S C3S I2S 122.0(3) . .
C2S C3S C4S 117.2(4) . .
C4S C3S I2S 120.8(3) . .
C6S C5S I3S 121.8(3) . .
C6S C5S C4S 116.9(4) . .
C4S C5S I3S 121.2(3) . .
C6S C1S I1S 122.1(3) . .
C2S C1S I1S 121.4(3) . .
C2S C1S C6S 116.5(4) . .
O3 C4 C5 126.0(4) . .
O3 C4 C4A 115.0(4) . .
C5 C4 C4A 119.0(4) . .
F3S C6S C5S 118.0(4) . .
F3S C6S C1S 118.7(4) . .
C5S C6S C1S 123.3(4) . .
C4 C5 H5 116.7 . .
C6 C5 C4 126.5(4) . .
C6 C5 H5 116.7 . .
F1S C2S C3S 117.8(4) . .
F1S C2S C1S 118.8(4) . .
C3S C2S C1S 123.3(4) . .
F2S C4S C3S 118.9(4) . .
F2S C4S C5S 118.5(4) . .
C3S C4S C5S 122.6(4) . .
O4 C6 C5 127.0(4) . .
O4 C6 C6A 113.5(4) . .
C5 C6 C6A 119.5(4) . .
O1 C1 C2 126.0(4) . .
O1 C1 C1A 115.3(4) . .
C2 C1 C1A 118.6(4) . .
O2 C3 C2 126.0(4) . .
O2 C3 C3A 116.0(4) . .
C2 C3 C3A 118.0(4) . .
C1 C2 C3 127.5(4) . .
C1 C2 H2 116.3 . .
C3 C2 H2 116.3 . .
C4 C4A H4AA 109.5 . .
C4 C4A H4AB 109.5 . .
C4 C4A H4AC 109.5 . .
H4AA C4A H4AB 109.5 . .
H4AA C4A H4AC 109.5 . .
H4AB C4A H4AC 109.5 . .
C6 C6A H6AA 109.5 . .
C6 C6A H6AB 109.5 . .
C6 C6A H6AC 109.5 . .
H6AA C6A H6AB 109.5 . .
H6AA C6A H6AC 109.5 . .
H6AB C6A H6AC 109.5 . .
C3 C3A H3AA 109.5 . .
C3 C3A H3AB 109.5 . .
C3 C3A H3AC 109.5 . .
H3AA C3A H3AB 109.5 . .
H3AA C3A H3AC 109.5 . .
H3AB C3A H3AC 109.5 . .
C1 C1A H1AA 109.5 . .
C1 C1A H1AB 109.5 . .
C1 C1A H1AC 109.5 . .
H1AA C1A H1AB 109.5 . .
H1AA C1A H1AC 109.5 . .
H1AB C1A H1AC 109.5 . .

loop_
_geom_bond_atom_site_label_1
_geom_bond_atom_site_label_2
_geom_bond_distance
_geom_bond_site_symmetry_2
I2S C3S 2.093(4) .
I1S C1S 2.075(4) .
I3S C5S 2.082(4) .
Pd2 O4 1.983(3) .
Pd2 O4 1.983(3) 3_576
Pd2 O3 1.983(3) 3_576
Pd2 O3 1.983(3) .
Pd1 O1 1.984(3) 3_666
Pd1 O1 1.984(3) .
Pd1 O2 1.983(3) 3_666
Pd1 O2 1.983(3) .
F1S C2S 1.351(5) .
F2S C4S 1.349(5) .
F3S C6S 1.344(5) .
O4 C6 1.275(5) .
O3 C4 1.280(5) .
O1 C1 1.285(5) .
O2 C3 1.281(5) .
C3S C2S 1.382(6) .
C3S C4S 1.384(6) .
C5S C6S 1.385(6) .
C5S C4S 1.391(6) .
C1S C6S 1.387(6) .
C1S C2S 1.384(6) .
C4 C5 1.403(6) .
C4 C4A 1.502(6) .
C5 H5 0.9300 .
C5 C6 1.397(6) .
C6 C6A 1.511(6) .
C1 C2 1.398(6) .
C1 C1A 1.501(6) .
C3 C2 1.399(6) .
C3 C3A 1.503(6) .
C2 H2 0.9300 .
C4A H4AA 0.9600 .
C4A H4AB 0.9600 .
C4A H4AC 0.9600 .
C6A H6AA 0.9600 .
C6A H6AB 0.9600 .
C6A H6AC 0.9600 .
C3A H3AA 0.9600 .
C3A H3AB 0.9600 .
C3A H3AC 0.9600 .
C1A H1AA 0.9600 .
C1A H1AB 0.9600 .
C1A H1AC 0.9600 .
